data_2012831
loop_
_publ_author_name
'Du, Ji-Min'
'Zeng, Hui-Yi'
'Dong, Zhen-Chao'
'Guo, Guo-Cong'
'Huang, Jin-Shun'

_publ_section_title
;<i>catena</i>-Poly[[[bis(\m-4,5-dihydrothiazole-2-thiolato)-<i>tetrahedro</i>-tetracopper(I)]-di-\m-4,5-dihydrothiazole-2-thiolato]
 dihydrate]
;
_journal_issue 7
_journal_name_full 'Acta Crystallographica Section C'
_journal_page_first m396
_journal_page_last m397
_journal_paper_doi 10.1107/S0108270102009198
_journal_volume 58
_journal_year 2002
_chemical_formula_iupac '[Cu4 (C3 H4 N S2)4] , 2H2 O'
_chemical_formula_moiety 'C12 H16 Cu4 N4 S8 , 2H2 O'
_chemical_formula_sum 'C12 H20 Cu4 N4 O2 S8'
_chemical_formula_weight 763.08
_chemical_name_systematic
;catena-Poly[[[bis(\m-4,5-dihydrothiazole-2-thiolato)-tetrahedro-tetracopper(I)]-
di-\m-4,5-dihydrothiazole-2-thiolato]
 dihydrate]
;
_space_group_IT_number 2
_symmetry_cell_setting triclinic
_symmetry_space_group_name_Hall '-P 1'
_symmetry_space_group_name_H-M 'P -1'
_atom_sites_solution_hydrogens geom
_atom_sites_solution_primary direct
_atom_sites_solution_secondary difmap
_audit_creation_method SHELXL97
_cell_angle_alpha 69.450(10)
_cell_angle_beta 82.737(10)
_cell_angle_gamma 70.075(10)
_cell_formula_units_Z 2
_cell_length_a 9.8888(10)
_cell_length_b 10.7259(10)
_cell_length_c 13.1808(10)
_cell_measurement_reflns_used 25
_cell_measurement_temperature 293(2)
_cell_measurement_theta_max 26
_cell_measurement_theta_min 1
_cell_volume 1230.7(2)
_computing_cell_refinement 'XCAD-4 (Harms, 1996)'
_computing_data_collection 'CAD-4 Software (Enraf-Nonius, 1989)'
_computing_data_reduction XCAD-4
_computing_molecular_graphics SHELXL97
_computing_publication_material SHELXL97
_computing_structure_refinement 'SHELXL97 (Sheldrick, 1997)'
_computing_structure_solution 'SHELXS97 (Sheldrick, 1997)'
_diffrn_ambient_temperature 293(2)
_diffrn_detector_area_resol_mean none
_diffrn_measured_fraction_theta_full 0.990
_diffrn_measured_fraction_theta_max 0.990
_diffrn_measurement_device_type Query
_diffrn_measurement_method '\w/2\q scans'
_diffrn_radiation_monochromator graphite
_diffrn_radiation_source 'fine-focus sealed tube'
_diffrn_radiation_type MoK\a
_diffrn_radiation_wavelength 0.71073
_diffrn_reflns_av_R_equivalents 0.014
_diffrn_reflns_av_sigmaI/netI 0.025
_diffrn_reflns_limit_h_max 12
_diffrn_reflns_limit_h_min 0
_diffrn_reflns_limit_k_max 13
_diffrn_reflns_limit_k_min -12
_diffrn_reflns_limit_l_max 16
_diffrn_reflns_limit_l_min -16
_diffrn_reflns_number 5061
_diffrn_reflns_theta_full 25.97
_diffrn_reflns_theta_max 25.97
_diffrn_reflns_theta_min 2.19
_diffrn_standards_decay_% 0.6
_diffrn_standards_interval_count none
_diffrn_standards_interval_time 120
_diffrn_standards_number 3
_exptl_absorpt_coefficient_mu 4.106
_exptl_absorpt_correction_T_max 0.292
_exptl_absorpt_correction_T_min 0.287
_exptl_absorpt_correction_type empirical
_exptl_absorpt_process_details '(SADABS; Sheldrick, 1996)'
_exptl_crystal_colour yellow
_exptl_crystal_density_diffrn 2.059
_exptl_crystal_density_meas ?
_exptl_crystal_density_method 'not measured'
_exptl_crystal_description block
_exptl_crystal_F_000 760
_exptl_crystal_size_max 0.32
_exptl_crystal_size_mid 0.30
_exptl_crystal_size_min 0.30
_refine_diff_density_max 1.60
_refine_diff_density_min -0.67
_refine_ls_extinction_expression Fc^*^=kFc[1+0.001xFc^2^\l^3^/sin(2\q)]^-1/4^
_refine_ls_extinction_method none
_refine_ls_goodness_of_fit_ref 0.880
_refine_ls_hydrogen_treatment constr
_refine_ls_matrix_type full
_refine_ls_number_parameters 272
_refine_ls_number_reflns 4777
_refine_ls_number_restraints 0
_refine_ls_restrained_S_all 0.880
_refine_ls_R_factor_all 0.052
_refine_ls_R_factor_gt 0.045
_refine_ls_shift/su_max 0.001
_refine_ls_shift/su_mean 0.000
_refine_ls_structure_factor_coef Fsqd
_refine_ls_weighting_details 'calc w = 1/[\s^2^(Fo^2^)+(0.1535P)^2^+1.4219P] where P=(Fo^2^+2Fc^2^)/3'
_refine_ls_weighting_scheme calc
_refine_ls_wR_factor_gt 0.159
_refine_ls_wR_factor_ref 0.170
_reflns_number_gt 4208
_reflns_number_total 4777
_reflns_threshold_expression I>2\s(I)
_cod_data_source_file ob1063.cif
_cod_data_source_block I
_cod_depositor_comments
;
The following automatic conversions were performed:
'_symmetry_cell_setting' value 'Triclinic' changed to 'triclinic'
according to '/home/saulius/struct/CIF-dictionaries/cif_core.dic'
dictionary named 'cif_core.dic' version 2.4.1 from 2010-06-29.

Automatic conversion script
Id: cif_fix_enum 1527 2010-12-29 10:47:43Z saulius 

The following automatic conversions were performed:

'_symmetry_cell_setting' value 'Triclinic' changed to 'triclinic'
according to /home/saulius/struct/CIF-dictionaries/cif_core.dic
dictionary named 'cif_core.dic' version 2.4.1 from 2010-06-29.

Automatic conversion script
Id: cif_fix_values 1715 2011-07-08 13:25:40Z adriana 

The following automatic conversions were performed:

'_exptl_crystal_density_meas' value 'not measured' was changed to '?'
- the value is perceived as not measured.

Automatic conversion script
Id: cif_fix_values 3008 2015-01-20 13:52:24Z robertas 
;
_cod_original_cell_volume 1230.67(19)
_cod_original_sg_symbol_H-M P-1
_cod_database_code 2012831
_cod_database_fobs_code 2012831

loop_
_symmetry_equiv_pos_as_xyz
'x, y, z'
'-x, -y, -z'

loop_
_atom_site_label
_atom_site_fract_x
_atom_site_fract_y
_atom_site_fract_z
_atom_site_U_iso_or_equiv
_atom_site_adp_type
_atom_site_calc_flag
_atom_site_refinement_flags
_atom_site_occupancy
_atom_site_disorder_assembly
_atom_site_disorder_group
_atom_site_type_symbol
Cu1 0.40027(8) 0.58871(7) 0.08625(6) 0.0443(2) Uani d . 1 . . Cu
Cu2 0.03274(7) 0.83752(7) -0.01586(5) 0.0385(2) Uani d . 1 . . Cu
Cu3 0.15483(7) 0.53354(7) 0.05125(5) 0.0388(2) Uani d . 1 . . Cu
Cu4 0.15312(6) 0.70915(6) 0.18339(5) 0.0322(2) Uani d . 1 . . Cu
S11 0.16403(12) 0.91962(11) 0.07883(10) 0.0296(3) Uani d . 1 . . S
S12 0.35015(14) 1.04639(13) -0.09779(12) 0.0417(3) Uani d . 1 . . S
S21 0.32517(12) 0.56377(11) -0.07297(9) 0.0275(3) Uani d . 1 . . S
S22 0.34792(17) 0.77038(15) -0.29250(11) 0.0477(4) Uani d . 1 . . S
S31 -0.08035(12) 0.67158(12) 0.04980(9) 0.0297(3) Uani d . 1 . . S
S32 -0.24033(16) 0.57429(17) 0.25791(12) 0.0453(4) Uani d . 1 . . S
S41 0.33675(13) 0.50400(12) 0.26153(10) 0.0340(3) Uani d . 1 . . S
S42 0.2492(2) 0.25320(16) 0.39916(11) 0.0533(4) Uani d . 1 . . S
O1 -0.5545(5) 0.8390(6) 0.4233(3) 0.0653(14) Uani d . 1 . . O
O2 -0.1788(4) 1.2147(4) -0.4323(4) 0.0476(10) Uani d . 1 . . O
N1 0.4213(4) 0.7789(4) 0.0122(3) 0.0279(8) Uani d . 1 . . N
N2 0.1495(4) 0.8335(4) -0.1528(3) 0.0296(8) Uani d . 1 . . N
N3 -0.0275(4) 0.6690(4) 0.2459(3) 0.0301(8) Uani d . 1 . . N
N4 0.1846(4) 0.3809(4) 0.1954(3) 0.0311(8) Uani d . 1 . . N
C11 0.3235(5) 0.8964(5) 0.0026(4) 0.0268(9) Uani d . 1 . . C
C12 0.5160(6) 0.9403(5) -0.1417(5) 0.0403(12) Uani d . 1 . . C
H12A 0.5073 0.9441 -0.2153 0.048 Uiso calc R 1 . . H
H12B 0.5948 0.9736 -0.1392 0.048 Uiso calc R 1 . . H
C13 0.5429(5) 0.7883(5) -0.0624(4) 0.0351(11) Uani d . 1 . . C
H13A 0.5572 0.7250 -0.1032 0.042 Uiso calc R 1 . . H
H13B 0.6296 0.7594 -0.0215 0.042 Uiso calc R 1 . . H
C21 0.1163(6) 0.9622(5) -0.2467(4) 0.0391(11) Uani d . 1 . . C
H21A 0.1173 1.0398 -0.2255 0.047 Uiso calc R 1 . . H
H21B 0.0206 0.9835 -0.2723 0.047 Uiso calc R 1 . . H
C22 0.2233(8) 0.9467(7) -0.3364(5) 0.066(2) Uani d . 1 . . C
H22A 0.2743 1.0144 -0.3522 0.079 Uiso calc R 1 . . H
H22B 0.1746 0.9632 -0.4015 0.079 Uiso calc R 1 . . H
C23 0.2584(5) 0.7337(4) -0.1666(4) 0.0255(9) Uani d . 1 . . C
C31 -0.1041(5) 0.6436(5) 0.1888(4) 0.0292(9) Uani d . 1 . . C
C32 -0.2003(11) 0.5979(15) 0.3781(6) 0.100(4) Uani d . 1 . . C
H32A -0.2776 0.6737 0.3936 0.120 Uiso calc R 1 . . H
H32B -0.1905 0.5126 0.4395 0.120 Uiso calc R 1 . . H
C33 -0.0692(7) 0.6305(7) 0.3602(5) 0.0467(13) Uani d . 1 . . C
H33A 0.0067 0.5497 0.4016 0.056 Uiso calc R 1 . . H
H33B -0.0801 0.7076 0.3860 0.056 Uiso calc R 1 . . H
C41 0.2502(5) 0.3833(5) 0.2718(4) 0.0303(10) Uani d . 1 . . C
C42 0.1206(6) 0.2692(6) 0.2286(4) 0.0401(11) Uani d . 1 . . C
H42A 0.1699 0.2011 0.1925 0.048 Uiso calc R 1 . . H
H42B 0.0204 0.3080 0.2071 0.048 Uiso calc R 1 . . H
C43 0.1303(12) 0.1979(9) 0.3485(6) 0.077(3) Uani d . 1 . . C
H43A 0.1659 0.0968 0.3652 0.093 Uiso calc R 1 . . H
H43B 0.0359 0.2228 0.3816 0.093 Uiso calc R 1 . . H

loop_
_atom_site_aniso_label
_atom_site_aniso_U_11
_atom_site_aniso_U_22
_atom_site_aniso_U_33
_atom_site_aniso_U_12
_atom_site_aniso_U_13
_atom_site_aniso_U_23
Cu1 0.0570(5) 0.0301(4) 0.0443(4) -0.0191(3) 0.0131(3) -0.0100(3)
Cu2 0.0435(4) 0.0421(4) 0.0310(4) -0.0195(3) 0.0090(3) -0.0108(3)
Cu3 0.0369(4) 0.0362(4) 0.0290(4) -0.0051(3) 0.0055(3) -0.0024(3)
Cu4 0.0321(3) 0.0307(3) 0.0339(4) -0.0122(2) 0.0044(2) -0.0102(3)
S11 0.0255(5) 0.0252(5) 0.0361(6) -0.0064(4) 0.0050(4) -0.0109(5)
S12 0.0352(7) 0.0250(6) 0.0524(8) -0.0067(5) 0.0096(6) -0.0044(5)
S21 0.0300(6) 0.0225(5) 0.0264(6) -0.0061(4) 0.0032(4) -0.0070(4)
S22 0.0520(8) 0.0389(7) 0.0300(7) -0.0010(6) 0.0136(6) -0.0029(5)
S31 0.0282(6) 0.0316(6) 0.0267(6) -0.0090(5) 0.0011(4) -0.0073(5)
S32 0.0471(8) 0.0612(9) 0.0383(7) -0.0341(7) 0.0122(6) -0.0170(6)
S41 0.0317(6) 0.0314(6) 0.0353(7) -0.0079(5) -0.0005(5) -0.0087(5)
S42 0.0799(11) 0.0517(9) 0.0268(7) -0.0334(8) -0.0073(7) 0.0031(6)
O1 0.068(3) 0.119(4) 0.031(2) -0.068(3) 0.012(2) -0.019(2)
O2 0.049(2) 0.045(2) 0.053(2) -0.0259(18) -0.0185(18) -0.0049(18)
N1 0.0269(18) 0.0264(18) 0.032(2) -0.0108(15) 0.0029(15) -0.0110(16)
N2 0.032(2) 0.0270(19) 0.0251(19) -0.0082(16) 0.0004(15) -0.0039(15)
N3 0.0289(19) 0.034(2) 0.0262(19) -0.0099(16) 0.0026(15) -0.0093(16)
N4 0.0297(19) 0.0280(19) 0.029(2) -0.0082(16) 0.0026(16) -0.0035(16)
C11 0.025(2) 0.026(2) 0.031(2) -0.0099(17) 0.0004(17) -0.0105(18)
C12 0.038(3) 0.035(3) 0.045(3) -0.013(2) 0.013(2) -0.012(2)
C13 0.023(2) 0.033(2) 0.047(3) -0.0071(19) 0.009(2) -0.015(2)
C21 0.042(3) 0.029(2) 0.034(3) -0.006(2) 0.000(2) 0.000(2)
C22 0.074(4) 0.040(3) 0.041(3) 0.008(3) 0.020(3) 0.007(3)
C23 0.030(2) 0.023(2) 0.023(2) -0.0102(17) 0.0009(17) -0.0060(17)
C31 0.030(2) 0.023(2) 0.029(2) -0.0070(17) 0.0027(18) -0.0049(18)
C32 0.105(7) 0.207(12) 0.042(4) -0.113(8) 0.035(4) -0.055(6)
C33 0.057(3) 0.059(3) 0.031(3) -0.029(3) 0.006(2) -0.015(2)
C41 0.030(2) 0.023(2) 0.027(2) -0.0006(18) 0.0001(18) -0.0042(18)
C42 0.048(3) 0.038(3) 0.036(3) -0.019(2) 0.002(2) -0.011(2)
C43 0.129(7) 0.081(5) 0.039(3) -0.076(5) -0.006(4) 0.002(3)

loop_
_atom_type_symbol
_atom_type_description
_atom_type_scat_dispersion_real
_atom_type_scat_dispersion_imag
_atom_type_scat_source
Cu Cu 0.3201 1.2651 'International Tables Vol C Tables 4.2.6.8 and 6.1.1.4'
S S 0.1246 0.1234 'International Tables Vol C Tables 4.2.6.8 and 6.1.1.4'
O O 0.0106 0.0060 'International Tables Vol C Tables 4.2.6.8 and 6.1.1.4'
N N 0.0061 0.0033 'International Tables Vol C Tables 4.2.6.8 and 6.1.1.4'
C C 0.0033 0.0016 'International Tables Vol C Tables 4.2.6.8 and 6.1.1.4'
H H 0.0000 0.0000 'International Tables Vol C Tables 4.2.6.8 and 6.1.1.4'

loop_
_geom_angle_atom_site_label_1
_geom_angle_atom_site_label_2
_geom_angle_atom_site_label_3
_geom_angle_site_symmetry_1
_geom_angle_site_symmetry_3
_geom_angle
_geom_angle_publ_flag
N1 Cu1 S41 . . 125.77(12) yes
N1 Cu1 S21 . . 96.57(12) yes
S41 Cu1 S21 . . 128.74(5) yes
N1 Cu1 S21 . 2_665 97.88(12) yes
S41 Cu1 S21 . 2_665 105.14(5) yes
S21 Cu1 S21 . 2_665 94.64(4) yes
N1 Cu1 Cu4 . . 89.21(11) yes
S41 Cu1 Cu4 . . 54.19(4) yes
S21 Cu1 Cu4 . . 106.21(4) yes
S21 Cu1 Cu4 2_665 . 157.10(4) yes
N1 Cu1 Cu3 . . 120.24(12) yes
S41 Cu1 Cu3 . . 82.14(4) yes
S21 Cu1 Cu3 . . 49.37(3) yes
S21 Cu1 Cu3 2_665 . 127.17(4) yes
Cu4 Cu1 Cu3 . . 64.83(3) yes
N2 Cu2 S31 . . 115.27(12) yes
N2 Cu2 S11 . . 103.50(12) yes
S31 Cu2 S11 . . 130.34(5) yes
N2 Cu2 S11 . 2_575 102.35(11) yes
S31 Cu2 S11 . 2_575 107.51(5) yes
S11 Cu2 S11 . 2_575 92.35(5) yes
N2 Cu2 Cu4 . . 122.25(12) yes
S31 Cu2 Cu4 . . 81.69(4) yes
S11 Cu2 Cu4 . . 50.81(3) yes
S11 Cu2 Cu4 2_575 . 125.58(4) yes
N2 Cu2 Cu3 . . 84.73(11) yes
S31 Cu2 Cu3 . . 50.73(3) yes
S11 Cu2 Cu3 . . 107.18(4) yes
S11 Cu2 Cu3 2_575 . 157.22(4) yes
Cu4 Cu2 Cu3 . . 63.92(3) yes
N4 Cu3 S21 . . 125.04(12) yes
N4 Cu3 S31 . . 105.99(12) yes
S21 Cu3 S31 . . 128.84(5) yes
N4 Cu3 Cu1 . . 89.37(12) yes
S21 Cu3 Cu1 . . 56.54(4) yes
S31 Cu3 Cu1 . . 127.56(4) yes
N4 Cu3 Cu2 . . 133.67(12) yes
S21 Cu3 Cu2 . . 87.35(4) yes
S31 Cu3 Cu2 . . 50.38(4) yes
Cu1 Cu3 Cu2 . . 82.64(3) yes
N4 Cu3 Cu4 . . 82.90(12) yes
S21 Cu3 Cu4 . . 104.91(4) yes
S31 Cu3 Cu4 . . 75.77(4) yes
Cu1 Cu3 Cu4 . . 56.40(2) yes
Cu2 Cu3 Cu4 . . 54.87(2) yes
N3 Cu4 S11 . . 124.54(12) yes
N3 Cu4 S41 . . 105.20(12) yes
S11 Cu4 S41 . . 129.78(5) yes
N3 Cu4 Cu2 . . 90.31(12) yes
S11 Cu4 Cu2 . . 58.44(4) yes
S41 Cu4 Cu2 . . 134.30(4) yes
N3 Cu4 Cu1 . . 138.32(12) yes
S11 Cu4 Cu1 . . 88.94(4) yes
S41 Cu4 Cu1 . . 52.30(4) yes
Cu2 Cu4 Cu1 . . 87.69(3) yes
N3 Cu4 Cu3 . . 84.11(12) yes
S11 Cu4 Cu3 . . 111.28(4) yes
S41 Cu4 Cu3 . . 77.66(4) yes
Cu2 Cu4 Cu3 . . 61.21(2) yes
Cu1 Cu4 Cu3 . . 58.77(2) yes
C11 S11 Cu4 . . 108.42(15) ?
C11 S11 Cu2 . . 98.03(16) ?
Cu4 S11 Cu2 . . 70.75(4) ?
C11 S11 Cu2 . 2_575 117.38(16) ?
Cu4 S11 Cu2 . 2_575 131.58(5) ?
Cu2 S11 Cu2 . 2_575 87.65(5) ?
C11 S12 C12 . . 91.3(2) no
C23 S21 Cu3 . . 107.26(16) ?
C23 S21 Cu1 . . 107.08(16) ?
Cu3 S21 Cu1 . . 74.09(4) ?
C23 S21 Cu1 . 2_665 119.62(16) ?
Cu3 S21 Cu1 . 2_665 132.59(5) ?
Cu1 S21 Cu1 . 2_665 85.36(4) ?
C23 S22 C22 . . 90.7(2) no
C31 S31 Cu2 . . 106.20(17) ?
C31 S31 Cu3 . . 98.64(16) ?
Cu2 S31 Cu3 . . 78.89(5) ?
C31 S32 C32 . . 88.9(3) ?
C41 S41 Cu1 . . 107.98(17) ?
C41 S41 Cu4 . . 98.81(16) ?
Cu1 S41 Cu4 . . 73.52(5) ?
C41 S42 C43 . . 90.0(3) no
C11 N1 C13 . . 114.2(4) no
C11 N1 Cu1 . . 126.1(3) ?
C13 N1 Cu1 . . 117.6(3) ?
C23 N2 C21 . . 114.1(4) no
C23 N2 Cu2 . . 127.7(3) ?
C21 N2 Cu2 . . 117.9(3) ?
C31 N3 C33 . . 112.4(4) no
C31 N3 Cu4 . . 119.3(3) ?
C33 N3 Cu4 . . 126.6(3) ?
C41 N4 C42 . . 113.2(4) no
C41 N4 Cu3 . . 121.5(3) ?
C42 N4 Cu3 . . 124.8(3) ?
N1 C11 S11 . . 125.2(4) no
N1 C11 S12 . . 117.1(4) no
S11 C11 S12 . . 117.6(3) no
C13 C12 S12 . . 106.2(3) no
C13 C12 H12A . . 110.5 no
S12 C12 H12A . . 110.5 no
C13 C12 H12B . . 110.5 no
S12 C12 H12B . . 110.5 no
H12A C12 H12B . . 108.7 no
N1 C13 C12 . . 110.9(4) no
N1 C13 H13A . . 109.5 no
C12 C13 H13A . . 109.5 no
N1 C13 H13B . . 109.5 no
C12 C13 H13B . . 109.5 no
H13A C13 H13B . . 108.0 no
N2 C21 C22 . . 111.2(4) no
N2 C21 H21A . . 109.4 no
C22 C21 H21A . . 109.4 no
N2 C21 H21B . . 109.4 no
C22 C21 H21B . . 109.4 no
H21A C21 H21B . . 108.0 no
C21 C22 S22 . . 107.6(4) no
C21 C22 H22A . . 110.2 no
S22 C22 H22A . . 110.2 no
C21 C22 H22B . . 110.2 no
S22 C22 H22B . . 110.2 no
H22A C22 H22B . . 108.5 no
N2 C23 S21 . . 126.5(4) no
N2 C23 S22 . . 116.4(3) no
S21 C23 S22 . . 117.1(3) no
N3 C31 S31 . . 124.8(4) no
N3 C31 S32 . . 116.2(4) no
S31 C31 S32 . . 119.0(3) no
C33 C32 S32 . . 108.7(5) no
C33 C32 H32A . . 109.9 no
S32 C32 H32A . . 109.9 no
C33 C32 H32B . . 109.9 no
S32 C32 H32B . . 109.9 no
H32A C32 H32B . . 108.3 no
C32 C33 N3 . . 112.1(5) no
C32 C33 H33A . . 109.2 no
N3 C33 H33A . . 109.2 no
C32 C33 H33B . . 109.2 no
N3 C33 H33B . . 109.2 no
H33A C33 H33B . . 107.9 no
N4 C41 S41 . . 125.8(4) no
N4 C41 S42 . . 116.3(4) no
S41 C41 S42 . . 117.9(3) no
N4 C42 C43 . . 111.1(5) no
N4 C42 H42A . . 109.4 no
C43 C42 H42A . . 109.4 no
N4 C42 H42B . . 109.4 no
C43 C42 H42B . . 109.4 no
H42A C42 H42B . . 108.0 no
C42 C43 S42 . . 108.0(5) no
C42 C43 H43A . . 110.1 no
S42 C43 H43A . . 110.1 no
C42 C43 H43B . . 110.1 no
S42 C43 H43B . . 110.1 no
H43A C43 H43B . . 108.4 no

loop_
_geom_bond_atom_site_label_1
_geom_bond_atom_site_label_2
_geom_bond_site_symmetry_2
_geom_bond_distance
_geom_bond_publ_flag
Cu1 N1 . 1.999(4) yes
Cu1 S41 . 2.2599(15) yes
Cu1 S21 . 2.4393(14) yes
Cu1 S21 2_665 2.6702(14) yes
Cu1 Cu4 . 2.7390(10) yes
Cu1 Cu3 . 2.8120(11) yes
Cu2 N2 . 2.021(4) yes
Cu2 S31 . 2.2796(14) yes
Cu2 S11 . 2.4463(14) yes
Cu2 S11 2_575 2.5880(14) yes
Cu2 Cu4 . 2.7103(10) yes
Cu2 Cu3 . 2.9041(10) yes
Cu3 N4 . 2.002(4) yes
Cu3 S21 . 2.2191(13) yes
Cu3 S31 . 2.2912(13) yes
Cu3 Cu4 . 2.9764(10) yes
Cu4 N3 . 1.991(4) yes
Cu4 S11 . 2.2250(13) yes
Cu4 S41 . 2.3163(14) yes
S11 C11 . 1.753(5) no
S11 Cu2 2_575 2.5880(14) yes
S12 C11 . 1.764(5) no
S12 C12 . 1.809(5) no
S21 C23 . 1.755(4) no
S21 Cu1 2_665 2.6702(14) yes
S22 C23 . 1.762(5) no
S22 C22 . 1.802(6) no
S31 C31 . 1.746(5) no
S32 C31 . 1.763(5) no
S32 C32 . 1.799(8) no
S41 C41 . 1.741(5) no
S42 C41 . 1.768(5) no
S42 C43 . 1.773(8) no
N1 C11 . 1.275(6) no
N1 C13 . 1.463(6) no
N2 C23 . 1.282(6) no
N2 C21 . 1.458(6) no
N3 C31 . 1.280(7) no
N3 C33 . 1.458(7) no
N4 C41 . 1.275(7) no
N4 C42 . 1.451(7) no
C12 C13 . 1.546(7) no
C12 H12A . 0.9700 no
C12 H12B . 0.9700 no
C13 H13A . 0.9700 no
C13 H13B . 0.9700 no
C21 C22 . 1.505(8) no
C21 H21A . 0.9700 no
C21 H21B . 0.9700 no
C22 H22A . 0.9700 no
C22 H22B . 0.9700 no
C32 C33 . 1.420(10) no
C32 H32A . 0.9700 no
C32 H32B . 0.9700 no
C33 H33A . 0.9700 no
C33 H33B . 0.9700 no
C42 C43 . 1.487(9) no
C42 H42A . 0.9700 no
C42 H42B . 0.9700 no
C43 H43A . 0.9700 no
C43 H43B . 0.9700 no
